data_1517817
loop_
_publ_author_name
'Antolak, Stephanie A.'
'Yao, Zhong-Ke'
'Richoux, Gary M.'
'Slebodnick, Carla'
'Carlier, Paul R.'

_publ_section_title
;
 Enantioselective Deprotonative Ring Contraction of
 N1-Methyl-N4-Boc-benzo[e][1,4]diazepine-2,5-diones.
;
_journal_issue 19
_journal_name_full 'Organic letters'
_journal_page_first 5204
_journal_page_last 5207
_journal_paper_doi 10.1021/ol502586n
_journal_volume 16
_journal_year 2014
_chemical_absolute_configuration ad
_chemical_formula_moiety 'C18 H24 N2 O4'
_chemical_formula_sum 'C18 H24 N2 O4'
_chemical_formula_weight 332.39
_space_group_crystal_system monoclinic
_space_group_IT_number 4
_space_group_name_Hall 'P 2yb'
_space_group_name_H-M_alt 'P 1 21 1'
_symmetry_space_group_name_Hall 'P 2yb'
_symmetry_space_group_name_H-M 'P 1 21 1'
_atom_sites_solution_hydrogens geom
_audit_creation_date 2014-08-18
_audit_creation_method
;
Olex2 1.2
(compiled 2014.07.22 svn.r2960 for OlexSys, GUI svn.r4862)
;
_cell_angle_alpha 90
_cell_angle_beta 102.3302(14)
_cell_angle_gamma 90
_cell_formula_units_Z 4
_cell_length_a 10.53990(16)
_cell_length_b 16.39067(19)
_cell_length_c 10.65777(14)
_cell_measurement_reflns_used 10660
_cell_measurement_temperature 100(1)
_cell_measurement_theta_max 75.7473
_cell_measurement_theta_min 4.2427
_cell_volume 1798.72(4)
_computing_cell_refinement
;
CrysAlisPro, Agilent Technologies,
Version 1.171.35.21 (release 20-01-2012 CrysAlis171 .NET)
(compiled Jan 23 2012,18:06:46)
;
_computing_data_collection
;
CrysAlisPro, Agilent Technologies,
Version 1.171.35.21 (release 20-01-2012 CrysAlis171 .NET)
(compiled Jan 23 2012,18:06:46)
;
_computing_data_reduction
;
CrysAlisPro, Agilent Technologies,
Version 1.171.35.21 (release 20-01-2012 CrysAlis171 .NET)
(compiled Jan 23 2012,18:06:46)
;
_computing_molecular_graphics 'Olex2 (Dolomanov et al., 2009)'
_computing_publication_material 'Olex2 (Dolomanov et al., 2009)'
_computing_structure_refinement 'ShelXL (Sheldrick, 2008)'
_diffrn_ambient_temperature 100(1)
_diffrn_detector_area_resol_mean 8.3174
_diffrn_measured_fraction_theta_full 0.989
_diffrn_measured_fraction_theta_max 0.964
_diffrn_measurement_details
;
  1 omega  -56.00   23.00   1.0000    1.5000
omega____ theta____ kappa____ phi______ frames
    -      -44.4841   77.0000  120.0000 79

  2 omega   34.00  111.00   1.0000    1.5000
omega____ theta____ kappa____ phi______ frames
    -       44.4841   37.0000    0.0000 77

  3 omega   40.00   68.00   1.0000    5.0000
omega____ theta____ kappa____ phi______ frames
    -      107.0000  -30.0000   30.0000 28

  4 omega   47.00   98.00   1.0000    5.0000
omega____ theta____ kappa____ phi______ frames
    -      107.0000  -94.0000  120.0000 51

  5 omega  136.00  174.00   1.0000    5.0000
omega____ theta____ kappa____ phi______ frames
    -      107.0000   61.0000  -30.0000 38

  6 omega   31.00  141.00   1.0000    5.0000
omega____ theta____ kappa____ phi______ frames
    -      107.0000  -15.0000  -60.0000 110

  7 omega   43.00  131.00   1.0000    5.0000
omega____ theta____ kappa____ phi______ frames
    -      107.0000  -61.0000  -60.0000 88

  8 omega   39.00   76.00   1.0000    5.0000
omega____ theta____ kappa____ phi______ frames
    -      107.0000  -45.0000  -30.0000 37

  9 omega   36.00   90.00   1.0000    5.0000
omega____ theta____ kappa____ phi______ frames
    -      107.0000 -125.0000 -150.0000 54

 10 omega   86.00  114.00   1.0000    5.0000
omega____ theta____ kappa____ phi______ frames
    -      107.0000   61.0000  -30.0000 28

 11 omega   35.00   68.00   1.0000    5.0000
omega____ theta____ kappa____ phi______ frames
    -      107.0000  -30.0000   60.0000 33

 12 omega   85.00  116.00   1.0000    5.0000
omega____ theta____ kappa____ phi______ frames
    -      107.0000   30.0000   90.0000 31

 13 omega   49.00   77.00   1.0000    5.0000
omega____ theta____ kappa____ phi______ frames
    -      107.0000  -45.0000   90.0000 28

 14 omega    2.00   97.00   1.0000    1.5000
omega____ theta____ kappa____ phi______ frames
    -       44.4841 -125.0000    0.0000 95

 15 omega   22.00  115.00   1.0000    1.5000
omega____ theta____ kappa____ phi______ frames
    -       44.4841   37.0000 -180.0000 93

 16 omega   22.00  113.00   1.0000    1.5000
omega____ theta____ kappa____ phi______ frames
    -       44.4841   45.0000   76.0000 91

 17 omega   35.00  104.00   1.0000    5.0000
omega____ theta____ kappa____ phi______ frames
    -      107.0000 -125.0000  -30.0000 69

 18 omega   84.00  176.00   1.0000    5.0000
omega____ theta____ kappa____ phi______ frames
    -      107.0000   45.0000  120.0000 92

 19 omega   84.00  109.00   1.0000    5.0000
omega____ theta____ kappa____ phi______ frames
    -      107.0000   45.0000  -60.0000 25

 20 omega   38.00   77.00   1.0000    5.0000
omega____ theta____ kappa____ phi______ frames
    -      107.0000  -45.0000 -180.0000 39
;
_diffrn_measurement_device_type 'Xcalibur, Onyx, Nova'
_diffrn_measurement_method '\w scans'
_diffrn_orient_matrix_UB_11 -0.0435349000
_diffrn_orient_matrix_UB_12 -0.0051214000
_diffrn_orient_matrix_UB_13 -0.1472663000
_diffrn_orient_matrix_UB_21 -0.0102574000
_diffrn_orient_matrix_UB_22 0.0937920000
_diffrn_orient_matrix_UB_23 -0.0071371000
_diffrn_orient_matrix_UB_31 0.1426017000
_diffrn_orient_matrix_UB_32 0.0051850000
_diffrn_orient_matrix_UB_33 -0.0124748000
_diffrn_radiation_monochromator mirror
_diffrn_radiation_type CuK\a
_diffrn_radiation_wavelength 1.54184
_diffrn_reflns_av_R_equivalents 0.0251
_diffrn_reflns_av_unetI/netI 0.0302
_diffrn_reflns_Laue_measured_fraction_full 0.989
_diffrn_reflns_Laue_measured_fraction_max 0.964
_diffrn_reflns_limit_h_max 12
_diffrn_reflns_limit_h_min -9
_diffrn_reflns_limit_k_max 20
_diffrn_reflns_limit_k_min -20
_diffrn_reflns_limit_l_max 13
_diffrn_reflns_limit_l_min -13
_diffrn_reflns_number 14556
_diffrn_reflns_point_group_measured_fraction_full 0.969
_diffrn_reflns_point_group_measured_fraction_max 0.925
_diffrn_reflns_theta_full 66.500
_diffrn_reflns_theta_max 75.936
_diffrn_reflns_theta_min 4.246
_diffrn_source 'Nova (Cu) X-ray Source'
_exptl_absorpt_coefficient_mu 0.711
_exptl_absorpt_correction_T_max 1.740
_exptl_absorpt_correction_T_min 1.110
_exptl_absorpt_correction_type gaussian
_exptl_absorpt_process_details
;
CrysAlisPro, Agilent Technologies,
Version 1.171.35.21 (release 20-01-2012 CrysAlis171 .NET)
(compiled Jan 23 2012,18:06:46)
Numerical absorption correction based on gaussian integration over
            a multifaceted crystal model
;
_exptl_crystal_colour colourless
_exptl_crystal_colour_primary colourless
_exptl_crystal_density_diffrn 1.227
_exptl_crystal_description needle
_exptl_crystal_F_000 712
_exptl_crystal_recrystallization_method 'Crystallized from CH2Cl2 / hexanes.'
_exptl_crystal_size_max 0.4072
_exptl_crystal_size_mid 0.2822
_exptl_crystal_size_min 0.0512
_refine_diff_density_max 0.215
_refine_diff_density_min -0.258
_refine_diff_density_rms 0.038
_refine_ls_abs_structure_details
;
 Flack x determined using 2869 quotients [(I+)-(I-)]/[(I+)+(I-)]
 (Parsons, Flack and Wagner, Acta Cryst. B69 (2013) 249-259).
;
_refine_ls_abs_structure_Flack -0.14(15)
_refine_ls_extinction_method none
_refine_ls_goodness_of_fit_ref 1.100
_refine_ls_hydrogen_treatment constr
_refine_ls_matrix_type full
_refine_ls_number_parameters 445
_refine_ls_number_reflns 6963
_refine_ls_number_restraints 1
_refine_ls_restrained_S_all 1.100
_refine_ls_R_factor_all 0.0407
_refine_ls_R_factor_gt 0.0355
_refine_ls_shift/su_max 0.000
_refine_ls_shift/su_mean 0.000
_refine_ls_structure_factor_coef Fsqd
_refine_ls_weighting_details 'w=1/[\s^2^(Fo^2^)+(0.0541P)^2^+0.6015P] where P=(Fo^2^+2Fc^2^)/3'
_refine_ls_weighting_scheme calc
_refine_ls_wR_factor_gt 0.0915
_refine_ls_wR_factor_ref 0.1107
_reflns_Friedel_coverage 0.851
_reflns_Friedel_fraction_full 0.947
_reflns_Friedel_fraction_max 0.882
_reflns_number_gt 6597
_reflns_number_total 6963
_reflns_threshold_expression 'I > 2\s(I)'
_cod_data_source_file ol502586n_si_003.cif
_cod_data_source_block cs1909
_cod_depositor_comments 'Adding full bibliography for 1517816--1517819.cif.'
_cod_database_code 1517817
_shelxl_version_number 2014/6
_chemical_oxdiff_formula 'C18 H24 N2 O4'
_chemical_oxdiff_usercomment 'Stephanie Bryson/Carlier (SAA-VII-15)'
_shelx_space_group_comment
;
The symmetry employed for this shelxl refinement is uniquely defined
by the following loop, which should always be used as a source of
symmetry information in preference to the above space-group names.
They are only intended as comments.
;
_reflns_odcompleteness_completeness 98.72
_reflns_odcompleteness_iscentric 1
_reflns_odcompleteness_theta 68.13
_olex2_refinement_description
;
1. Fixed Uiso
 At 1.2 times of:
  All C(H) groups, All N(H) groups
 At 1.5 times of:
  All C(H,H,H) groups
2.a Ternary CH refined with riding coordinates:
 C16(H16), C34(H34)
2.b Aromatic/amide H refined with riding coordinates:
 N2(H2), C5(H5), C6(H6), C7(H7), C8(H8), N4(H4), C23(H23), C24(H24), C25(H25),
 C26(H26)
2.c Idealised Me refined as rotating group:
 C10(H10A,H10B,H10C), C13(H13A,H13B,H13C), C14(H14A,H14B,H14C), C15(H15A,H15B,
 H15C), C17(H17A,H17B,H17C), C18(H18A,H18B,H18C), C28(H28A,H28B,H28C), C31(H31A,
 H31B,H31C), C32(H32A,H32B,H32C), C33(H33A,H33B,H33C), C35(H35A,H35B,H35C),
 C36(H36A,H36B,H36C)
;
_olex2_exptl_crystal_mounting_method 'Mounted on cryloop with Krytox oil.'
_olex2_submission_original_sample_id SAA-VII-15
_olex2_submission_special_instructions 'No special instructions were received'

loop_
_space_group_symop_operation_xyz
'x, y, z'
'-x, y+1/2, -z'

loop_
_atom_site_label
_atom_site_type_symbol
_atom_site_fract_x
_atom_site_fract_y
_atom_site_fract_z
_atom_site_U_iso_or_equiv
_atom_site_adp_type
_atom_site_occupancy
_atom_site_site_symmetry_order
_atom_site_calc_flag
_atom_site_refinement_flags_posn
O1 O 0.3923(2) 0.30839(13) 0.31028(18) 0.0286(4) Uani 1 1 d .
O2 O 0.5007(2) 0.50739(13) 0.6337(2) 0.0325(5) Uani 1 1 d .
O3 O 0.6277(2) 0.45570(14) 0.4028(2) 0.0326(5) Uani 1 1 d .
O4 O 0.5135(2) 0.54298(12) 0.2517(2) 0.0289(4) Uani 1 1 d .
N1 N 0.5180(2) 0.27373(15) 0.5019(2) 0.0243(5) Uani 1 1 d .
N2 N 0.4101(2) 0.47188(15) 0.3755(2) 0.0251(5) Uani 1 1 d .
H2 H 0.3395 0.4977 0.3365 0.030 Uiso 1 1 calc R
C1 C 0.4404(3) 0.32738(17) 0.4214(2) 0.0224(5) Uani 1 1 d .
C2 C 0.4061(3) 0.41097(17) 0.4723(3) 0.0227(5) Uani 1 1 d .
C3 C 0.4947(3) 0.43667(18) 0.5995(3) 0.0246(6) Uani 1 1 d .
C4 C 0.5649(3) 0.37102(18) 0.6802(3) 0.0233(5) Uani 1 1 d .
C5 C 0.6241(3) 0.38860(19) 0.8076(3) 0.0271(6) Uani 1 1 d .
H5 H 0.6149 0.4415 0.8411 0.033 Uiso 1 1 calc R
C6 C 0.6958(3) 0.3302(2) 0.8856(3) 0.0325(7) Uani 1 1 d .
H6 H 0.7352 0.3424 0.9723 0.039 Uiso 1 1 calc R
C7 C 0.7091(3) 0.2535(2) 0.8351(3) 0.0341(7) Uani 1 1 d .
H7 H 0.7594 0.2134 0.8879 0.041 Uiso 1 1 calc R
C8 C 0.6507(3) 0.23389(19) 0.7091(3) 0.0308(7) Uani 1 1 d .
H8 H 0.6607 0.1809 0.6766 0.037 Uiso 1 1 calc R
C9 C 0.5768(3) 0.29323(18) 0.6301(3) 0.0247(6) Uani 1 1 d .
C10 C 0.5398(3) 0.19266(19) 0.4516(3) 0.0344(7) Uani 1 1 d .
H10A H 0.5013 0.1510 0.4979 0.052 Uiso 1 1 calc GR
H10B H 0.6334 0.1828 0.4635 0.052 Uiso 1 1 calc GR
H10C H 0.4994 0.1901 0.3599 0.052 Uiso 1 1 calc GR
C11 C 0.5274(3) 0.48785(17) 0.3466(3) 0.0247(6) Uani 1 1 d .
C12 C 0.6260(3) 0.56668(18) 0.1966(3) 0.0303(6) Uani 1 1 d .
C13 C 0.7316(4) 0.6041(3) 0.2993(4) 0.0548(11) Uani 1 1 d .
H13A H 0.6937 0.6456 0.3463 0.082 Uiso 1 1 calc GR
H13B H 0.7972 0.6294 0.2590 0.082 Uiso 1 1 calc GR
H13C H 0.7724 0.5615 0.3589 0.082 Uiso 1 1 calc GR
C14 C 0.6730(3) 0.49276(19) 0.1343(3) 0.0332(7) Uani 1 1 d .
H14A H 0.7099 0.4529 0.2007 0.050 Uiso 1 1 calc GR
H14B H 0.7396 0.5095 0.0880 0.050 Uiso 1 1 calc GR
H14C H 0.5998 0.4680 0.0740 0.050 Uiso 1 1 calc GR
C15 C 0.5665(4) 0.6285(2) 0.0960(4) 0.0484(10) Uani 1 1 d .
H15A H 0.4914 0.6042 0.0378 0.073 Uiso 1 1 calc GR
H15B H 0.6310 0.6450 0.0469 0.073 Uiso 1 1 calc GR
H15C H 0.5385 0.6764 0.1379 0.073 Uiso 1 1 calc GR
C16 C 0.2630(3) 0.40505(17) 0.4920(3) 0.0231(5) Uani 1 1 d .
H16 H 0.2079 0.3856 0.4091 0.028 Uiso 1 1 calc R
C17 C 0.2090(3) 0.48707(19) 0.5221(3) 0.0299(6) Uani 1 1 d .
H17A H 0.2614 0.5084 0.6025 0.045 Uiso 1 1 calc GR
H17B H 0.1189 0.4802 0.5310 0.045 Uiso 1 1 calc GR
H17C H 0.2117 0.5254 0.4522 0.045 Uiso 1 1 calc GR
C18 C 0.2514(3) 0.34179(19) 0.5943(3) 0.0304(6) Uani 1 1 d .
H18A H 0.2818 0.2887 0.5701 0.046 Uiso 1 1 calc GR
H18B H 0.1605 0.3373 0.6013 0.046 Uiso 1 1 calc GR
H18C H 0.3046 0.3588 0.6772 0.046 Uiso 1 1 calc GR
O5 O 0.0753(2) 0.29648(13) -0.1170(2) 0.0316(5) Uani 1 1 d .
O6 O 0.1513(2) 0.51238(13) 0.18452(19) 0.0288(4) Uani 1 1 d .
O7 O -0.0691(2) 0.35475(13) 0.11924(18) 0.0277(4) Uani 1 1 d .
O8 O 0.05277(19) 0.27397(12) 0.27409(18) 0.0239(4) Uani 1 1 d .
N3 N -0.0205(2) 0.41852(15) -0.1688(2) 0.0256(5) Uani 1 1 d .
N4 N 0.1478(2) 0.34400(14) 0.1406(2) 0.0228(5) Uani 1 1 d .
H4 H 0.2209 0.3208 0.1797 0.027 Uiso 1 1 calc R
C19 C 0.0614(3) 0.36709(18) -0.0871(3) 0.0244(6) Uani 1 1 d .
C20 C 0.1449(3) 0.40233(17) 0.0376(2) 0.0221(5) Uani 1 1 d .
C21 C 0.0987(3) 0.48486(17) 0.0795(2) 0.0232(5) Uani 1 1 d .
C22 C -0.0030(3) 0.52853(18) -0.0105(3) 0.0254(6) Uani 1 1 d .
C23 C -0.0454(3) 0.60432(18) 0.0245(3) 0.0283(6) Uani 1 1 d .
H23 H -0.0064 0.6273 0.1054 0.034 Uiso 1 1 calc R
C24 C -0.1437(3) 0.64631(18) -0.0574(3) 0.0311(6) Uani 1 1 d .
H24 H -0.1722 0.6977 -0.0329 0.037 Uiso 1 1 calc R
C25 C -0.1997(3) 0.61248(19) -0.1752(3) 0.0343(7) Uani 1 1 d .
H25 H -0.2674 0.6411 -0.2312 0.041 Uiso 1 1 calc R
C26 C -0.1590(3) 0.53758(19) -0.2133(3) 0.0297(6) Uani 1 1 d .
H26 H -0.1982 0.5156 -0.2949 0.036 Uiso 1 1 calc R
C27 C -0.0597(3) 0.49438(18) -0.1309(3) 0.0251(6) Uani 1 1 d .
C28 C -0.0773(3) 0.38787(19) -0.2978(3) 0.0281(6) Uani 1 1 d .
H28A H -0.0381 0.3352 -0.3107 0.042 Uiso 1 1 calc GR
H28B H -0.0607 0.4269 -0.3621 0.042 Uiso 1 1 calc GR
H28C H -0.1712 0.3811 -0.3068 0.042 Uiso 1 1 calc GR
C29 C 0.0345(3) 0.32652(17) 0.1746(2) 0.0224(5) Uani 1 1 d .
C30 C -0.0606(3) 0.24242(18) 0.3211(3) 0.0248(6) Uani 1 1 d .
C31 C -0.1494(3) 0.1949(2) 0.2152(3) 0.0344(7) Uani 1 1 d .
H31A H -0.1930 0.2327 0.1485 0.052 Uiso 1 1 calc GR
H31B H -0.2146 0.1656 0.2510 0.052 Uiso 1 1 calc GR
H31C H -0.0980 0.1557 0.1776 0.052 Uiso 1 1 calc GR
C32 C 0.0026(3) 0.1847(2) 0.4281(3) 0.0340(7) Uani 1 1 d .
H32A H 0.0502 0.1421 0.3928 0.051 Uiso 1 1 calc GR
H32B H -0.0646 0.1595 0.4662 0.051 Uiso 1 1 calc GR
H32C H 0.0630 0.2153 0.4942 0.051 Uiso 1 1 calc GR
C33 C -0.1289(3) 0.3123(2) 0.3729(3) 0.0337(7) Uani 1 1 d .
H33A H -0.0646 0.3460 0.4302 0.051 Uiso 1 1 calc GR
H33B H -0.1911 0.2904 0.4207 0.051 Uiso 1 1 calc GR
H33C H -0.1752 0.3457 0.3013 0.051 Uiso 1 1 calc GR
C34 C 0.2857(3) 0.41586(17) 0.0174(3) 0.0246(6) Uani 1 1 d .
H34 H 0.3375 0.4388 0.0994 0.030 Uiso 1 1 calc R
C35 C 0.2878(3) 0.47989(19) -0.0876(3) 0.0303(6) Uani 1 1 d .
H35A H 0.2330 0.4614 -0.1687 0.045 Uiso 1 1 calc GR
H35B H 0.3771 0.4872 -0.0985 0.045 Uiso 1 1 calc GR
H35C H 0.2546 0.5319 -0.0624 0.045 Uiso 1 1 calc GR
C36 C 0.3543(3) 0.33800(18) -0.0100(3) 0.0282(6) Uani 1 1 d .
H36A H 0.3525 0.2980 0.0580 0.042 Uiso 1 1 calc GR
H36B H 0.4446 0.3505 -0.0125 0.042 Uiso 1 1 calc GR
H36C H 0.3099 0.3154 -0.0929 0.042 Uiso 1 1 calc GR

loop_
_atom_site_aniso_label
_atom_site_aniso_U_11
_atom_site_aniso_U_22
_atom_site_aniso_U_33
_atom_site_aniso_U_23
_atom_site_aniso_U_13
_atom_site_aniso_U_12
O1 0.0262(11) 0.0364(11) 0.0212(9) -0.0050(8) 0.0006(8) 0.0038(8)
O2 0.0373(12) 0.0288(10) 0.0288(10) -0.0042(8) 0.0011(9) -0.0044(9)
O3 0.0248(11) 0.0397(12) 0.0333(11) 0.0027(9) 0.0062(9) 0.0011(9)
O4 0.0293(11) 0.0256(10) 0.0359(11) 0.0048(8) 0.0159(9) -0.0003(8)
N1 0.0240(12) 0.0246(11) 0.0227(11) -0.0017(9) 0.0010(9) -0.0007(9)
N2 0.0241(13) 0.0287(12) 0.0229(11) 0.0048(9) 0.0061(9) 0.0018(10)
C1 0.0186(13) 0.0278(13) 0.0202(12) -0.0007(10) 0.0027(10) -0.0021(10)
C2 0.0225(14) 0.0251(13) 0.0195(12) 0.0005(10) 0.0020(10) 0.0005(10)
C3 0.0231(14) 0.0294(14) 0.0214(12) -0.0015(11) 0.0047(10) -0.0026(11)
C4 0.0161(13) 0.0318(14) 0.0216(12) 0.0004(11) 0.0030(10) -0.0036(11)
C5 0.0196(14) 0.0379(15) 0.0236(13) -0.0020(11) 0.0042(11) -0.0059(11)
C6 0.0251(15) 0.0499(18) 0.0203(12) 0.0029(12) 0.0000(11) -0.0054(13)
C7 0.0276(16) 0.0449(18) 0.0278(14) 0.0105(13) 0.0016(12) 0.0048(13)
C8 0.0295(17) 0.0322(16) 0.0292(15) 0.0062(12) 0.0031(12) -0.0015(12)
C9 0.0188(13) 0.0321(15) 0.0226(12) 0.0030(11) 0.0032(10) -0.0055(11)
C10 0.0389(19) 0.0276(15) 0.0326(15) -0.0029(12) -0.0017(13) 0.0032(13)
C11 0.0244(15) 0.0258(13) 0.0251(12) -0.0018(11) 0.0080(11) -0.0022(11)
C12 0.0319(16) 0.0263(14) 0.0372(16) -0.0009(12) 0.0179(13) -0.0043(12)
C13 0.049(2) 0.063(2) 0.060(2) -0.025(2) 0.0298(19) -0.032(2)
C14 0.0390(18) 0.0289(15) 0.0361(15) -0.0002(12) 0.0179(13) -0.0002(13)
C15 0.053(2) 0.0346(17) 0.070(3) 0.0203(18) 0.040(2) 0.0059(16)
C16 0.0203(14) 0.0276(14) 0.0219(12) 0.0000(10) 0.0053(10) -0.0018(11)
C17 0.0300(16) 0.0317(15) 0.0300(14) 0.0020(11) 0.0110(12) 0.0058(12)
C18 0.0271(15) 0.0321(15) 0.0329(15) 0.0042(12) 0.0081(12) -0.0014(12)
O5 0.0354(12) 0.0295(11) 0.0274(10) -0.0041(8) 0.0007(9) 0.0022(9)
O6 0.0313(11) 0.0297(10) 0.0240(9) -0.0031(8) 0.0030(8) 0.0041(9)
O7 0.0221(10) 0.0353(11) 0.0233(9) 0.0050(8) -0.0007(8) 0.0023(8)
O8 0.0238(10) 0.0264(9) 0.0212(9) 0.0042(7) 0.0040(7) 0.0002(8)
N3 0.0253(12) 0.0318(13) 0.0178(10) 0.0012(9) 0.0005(9) 0.0009(10)
N4 0.0232(12) 0.0251(11) 0.0187(10) 0.0037(9) 0.0009(8) 0.0013(9)
C19 0.0234(15) 0.0292(14) 0.0207(12) 0.0010(11) 0.0052(10) -0.0008(11)
C20 0.0241(15) 0.0230(13) 0.0183(12) 0.0017(10) 0.0028(10) 0.0013(10)
C21 0.0233(14) 0.0268(13) 0.0205(12) 0.0008(10) 0.0065(10) 0.0012(11)
C22 0.0248(14) 0.0254(13) 0.0274(13) 0.0045(11) 0.0090(11) -0.0008(11)
C23 0.0290(16) 0.0265(14) 0.0306(14) 0.0029(11) 0.0092(12) -0.0002(12)
C24 0.0288(16) 0.0247(14) 0.0419(16) 0.0062(12) 0.0120(13) 0.0011(11)
C25 0.0294(16) 0.0328(16) 0.0396(16) 0.0116(13) 0.0046(13) 0.0019(12)
C26 0.0245(15) 0.0333(15) 0.0290(14) 0.0079(12) 0.0009(12) -0.0001(12)
C27 0.0236(14) 0.0286(14) 0.0235(12) 0.0065(11) 0.0057(11) -0.0010(11)
C28 0.0246(15) 0.0403(16) 0.0185(12) -0.0009(11) 0.0029(11) -0.0026(12)
C29 0.0259(15) 0.0233(12) 0.0177(11) -0.0006(10) 0.0038(10) -0.0050(11)
C30 0.0235(14) 0.0281(13) 0.0242(13) 0.0006(11) 0.0084(11) -0.0051(11)
C31 0.0323(17) 0.0399(17) 0.0311(15) -0.0054(13) 0.0070(13) -0.0115(14)
C32 0.0376(18) 0.0319(15) 0.0329(15) 0.0075(12) 0.0085(13) -0.0033(13)
C33 0.0426(19) 0.0329(15) 0.0282(14) 0.0014(12) 0.0133(13) 0.0014(13)
C34 0.0236(15) 0.0275(14) 0.0226(13) -0.0001(10) 0.0047(11) 0.0001(11)
C35 0.0305(16) 0.0305(15) 0.0313(14) 0.0043(12) 0.0099(12) -0.0023(12)
C36 0.0289(15) 0.0297(15) 0.0266(13) 0.0004(11) 0.0073(11) 0.0045(12)

loop_
_atom_type_symbol
_atom_type_description
_atom_type_scat_dispersion_real
_atom_type_scat_dispersion_imag
_atom_type_scat_source
C C 0.0181 0.0091 'International Tables Vol C Tables 4.2.6.8 and 6.1.1.4'
H H 0.0000 0.0000 'International Tables Vol C Tables 4.2.6.8 and 6.1.1.4'
N N 0.0311 0.0180 'International Tables Vol C Tables 4.2.6.8 and 6.1.1.4'
O O 0.0492 0.0322 'International Tables Vol C Tables 4.2.6.8 and 6.1.1.4'

loop_
_exptl_crystal_face_index_h
_exptl_crystal_face_index_k
_exptl_crystal_face_index_l
_exptl_crystal_face_perp_dist
_exptl_oxdiff_crystal_face_indexfrac_h
_exptl_oxdiff_crystal_face_indexfrac_k
_exptl_oxdiff_crystal_face_indexfrac_l
_exptl_oxdiff_crystal_face_x
_exptl_oxdiff_crystal_face_y
_exptl_oxdiff_crystal_face_z
0 1 0 0.0235 0.0000 1.0000 0.0000 -0.0051 0.0938 0.0052
0 -1 0 0.0277 -0.0000 -1.0000 -0.0000 0.0051 -0.0938 -0.0052
1 0 1 0.1557 1.0000 0.0000 1.0000 -0.1908 -0.0174 0.1301
-1 0 1 0.1145 -1.0000 0.0000 1.0000 -0.1037 0.0031 -0.1551
2 0 -7 0.1144 2.0000 -0.0000 -7.0000 0.9438 0.0294 0.3725
1 0 -1 0.1678 1.0000 -0.0000 -1.0000 0.1037 -0.0031 0.1551
-1 0 -3 0.1911 -1.0000 -0.0000 -3.0000 0.4853 0.0317 -0.1052
2 10 0 0.0468 2.0000 10.0000 0.0000 -0.1383 0.9174 0.3371

loop_
_geom_angle_atom_site_label_1
_geom_angle_atom_site_label_2
_geom_angle_atom_site_label_3
_geom_angle
C11 O4 C12 120.5(2)
C1 N1 C9 122.7(2)
C1 N1 C10 118.1(2)
C9 N1 C10 119.2(2)
C11 N2 C2 117.5(2)
O1 C1 N1 120.7(3)
O1 C1 C2 119.0(2)
N1 C1 C2 120.2(2)
N2 C2 C1 108.5(2)
N2 C2 C3 109.7(2)
N2 C2 C16 108.3(2)
C1 C2 C16 107.2(2)
C3 C2 C1 114.2(2)
C3 C2 C16 108.7(2)
O2 C3 C2 120.8(3)
O2 C3 C4 122.4(3)
C4 C3 C2 116.8(2)
C5 C4 C3 118.7(3)
C9 C4 C3 121.2(2)
C9 C4 C5 120.1(3)
C6 C5 C4 121.0(3)
C5 C6 C7 118.9(3)
C6 C7 C8 121.6(3)
C7 C8 C9 119.5(3)
C4 C9 N1 121.3(2)
C4 C9 C8 119.0(3)
C8 C9 N1 119.7(3)
O3 C11 O4 127.3(3)
O3 C11 N2 122.7(3)
O4 C11 N2 110.0(2)
O4 C12 C13 110.3(3)
O4 C12 C14 109.1(2)
O4 C12 C15 102.2(3)
C13 C12 C14 112.4(3)
C15 C12 C13 111.8(3)
C15 C12 C14 110.5(3)
C17 C16 C2 112.8(2)
C17 C16 C18 111.0(2)
C18 C16 C2 111.3(2)
C29 O8 C30 119.9(2)
C19 N3 C27 123.1(2)
C19 N3 C28 117.3(2)
C27 N3 C28 119.3(2)
C29 N4 C20 117.7(2)
O5 C19 N3 120.8(3)
O5 C19 C20 120.2(3)
N3 C19 C20 118.8(2)
N4 C20 C19 108.8(2)
N4 C20 C21 108.5(2)
N4 C20 C34 109.3(2)
C19 C20 C34 108.6(2)
C21 C20 C19 115.0(2)
C21 C20 C34 106.6(2)
O6 C21 C20 118.7(2)
O6 C21 C22 123.0(3)
C22 C21 C20 118.2(2)
C23 C22 C21 119.4(3)
C23 C22 C27 119.9(3)
C27 C22 C21 120.7(3)
C24 C23 C22 120.8(3)
C25 C24 C23 119.3(3)
C24 C25 C26 121.3(3)
C25 C26 C27 119.9(3)
N3 C27 C22 121.5(3)
N3 C27 C26 119.6(3)
C26 C27 C22 118.9(3)
O7 C29 O8 126.0(3)
O7 C29 N4 122.9(2)
O8 C29 N4 111.1(2)
O8 C30 C31 109.9(2)
O8 C30 C32 102.4(2)
O8 C30 C33 109.8(2)
C31 C30 C32 109.9(3)
C33 C30 C31 113.1(3)
C33 C30 C32 111.3(2)
C35 C34 C20 111.1(2)
C36 C34 C20 114.3(2)
C36 C34 C35 110.6(2)

loop_
_geom_bond_atom_site_label_1
_geom_bond_atom_site_label_2
_geom_bond_distance
O1 C1 1.225(3)
O2 C3 1.212(4)
O3 C11 1.218(4)
O4 C11 1.341(3)
O4 C12 1.483(4)
N1 C1 1.370(4)
N1 C9 1.411(3)
N1 C10 1.469(4)
N2 C2 1.443(3)
N2 C11 1.361(4)
C1 C2 1.545(4)
C2 C3 1.532(4)
C2 C16 1.569(4)
C3 C4 1.474(4)
C4 C5 1.399(4)
C4 C9 1.398(4)
C5 C6 1.381(4)
C6 C7 1.386(5)
C7 C8 1.390(4)
C8 C9 1.408(4)
C12 C13 1.514(5)
C12 C14 1.515(4)
C12 C15 1.511(5)
C16 C17 1.521(4)
C16 C18 1.529(4)
O5 C19 1.217(4)
O6 C21 1.224(3)
O7 C29 1.216(3)
O8 C29 1.348(3)
O8 C30 1.484(3)
N3 C19 1.376(4)
N3 C27 1.397(4)
N3 C28 1.466(3)
N4 C20 1.451(3)
N4 C29 1.351(4)
C19 C20 1.541(4)
C20 C21 1.536(4)
C20 C34 1.561(4)
C21 C22 1.464(4)
C22 C23 1.398(4)
C22 C27 1.410(4)
C23 C24 1.386(4)
C24 C25 1.385(5)
C25 C26 1.390(5)
C26 C27 1.405(4)
C30 C31 1.519(4)
C30 C32 1.521(4)
C30 C33 1.518(4)
C34 C35 1.537(4)
C34 C36 1.525(4)

loop_
_geom_hbond_atom_site_label_D
_geom_hbond_atom_site_label_H
_geom_hbond_atom_site_label_A
_geom_hbond_distance_DH
_geom_hbond_distance_HA
_geom_hbond_distance_DA
_geom_hbond_angle_DHA
N4 H4 O1 0.88 2.04 2.874(3) 157.4
